data_7719553
loop_
_publ_author_name
'Wang, Lei'
'Wang, Li-Xin'
'Liu, Zhao-Long'
'Xu, Fang'
'Qi, Rui-Yue'
'Man, Wai-Lun'
'Xiang, Jing'
'Liu, Ji-Yan'
'Lau, Tai-Chu'

_publ_section_title
;
 Reaction of an osmium(VI) nitrido complex with enamines generated <i>in
 situ</i> from ketones and anilines.
;
_journal_issue 37
_journal_name_full 'Dalton transactions (Cambridge, England : 2003)'
_journal_page_first 14052
_journal_page_last 14058
_journal_paper_doi 10.1039/d5dt01334h
_journal_volume 54
_journal_year 2025
_chemical_formula_sum 'C53.5 H43 N8 O5 Os P'
_chemical_formula_weight 1099.13
_space_group_crystal_system monoclinic
_space_group_IT_number 14
_space_group_name_Hall '-P 2ybc'
_space_group_name_H-M_alt 'P 1 21/c 1'
_atom_sites_solution_hydrogens mixed
_audit_creation_method SHELXL-2016/6
_audit_update_record
;
2023-11-16 deposited with the CCDC.	2025-08-18 downloaded from the CCDC.
;
_cell_angle_alpha 90
_cell_angle_beta 103.161(2)
_cell_angle_gamma 90
_cell_formula_units_Z 4
_cell_length_a 13.3204(3)
_cell_length_b 16.0179(4)
_cell_length_c 23.9832(8)
_cell_measurement_reflns_used 9328
_cell_measurement_temperature 173(2)
_cell_measurement_theta_max 74.55
_cell_measurement_theta_min 3.35
_cell_volume 4982.8(2)
_computing_cell_refinement 'Bruker Saint'
_computing_data_collection 'Bruker Apex3'
_computing_data_reduction 'Bruker Saint'
_computing_structure_refinement 'SHELXL-2016/6 (Sheldrick, 2016)'
_computing_structure_solution 'SHELXT 2014/5 (Sheldrick, 2014)'
_diffrn_ambient_temperature 173(2)
_diffrn_measured_fraction_theta_full 0.999
_diffrn_measured_fraction_theta_max 0.998
_diffrn_measurement_device_type 'Bruker D8 Venture Photon II'
_diffrn_measurement_method 'phi and omega scans'
_diffrn_radiation_type CuK\a
_diffrn_radiation_wavelength 1.54178
_diffrn_reflns_av_R_equivalents 0.0495
_diffrn_reflns_av_unetI/netI 0.0313
_diffrn_reflns_Laue_measured_fraction_full 0.999
_diffrn_reflns_Laue_measured_fraction_max 0.998
_diffrn_reflns_limit_h_max 16
_diffrn_reflns_limit_h_min -16
_diffrn_reflns_limit_k_max 19
_diffrn_reflns_limit_k_min -20
_diffrn_reflns_limit_l_max 29
_diffrn_reflns_limit_l_min -29
_diffrn_reflns_number 65163
_diffrn_reflns_point_group_measured_fraction_full 0.999
_diffrn_reflns_point_group_measured_fraction_max 0.998
_diffrn_reflns_theta_full 67.679
_diffrn_reflns_theta_max 74.543
_diffrn_reflns_theta_min 3.346
_diffrn_source 'micro focus'
_exptl_absorpt_coefficient_mu 5.589
_exptl_absorpt_correction_T_max 0.7538
_exptl_absorpt_correction_T_min 0.6023
_exptl_absorpt_correction_type multi-scan
_exptl_absorpt_process_details
;
 SADABS 2016/2: Krause, L., Herbst-Irmer, R., Sheldrick G.M. & Stalke D.,
 J. Appl. Cryst. 48 (2015) 3-10
;
_exptl_crystal_colour purple
_exptl_crystal_density_diffrn 1.465
_exptl_crystal_description block
_exptl_crystal_F_000 2204
_exptl_crystal_size_max 0.23
_exptl_crystal_size_mid 0.11
_exptl_crystal_size_min 0.04
_refine_diff_density_max 1.407
_refine_diff_density_min -0.516
_refine_diff_density_rms 0.097
_refine_ls_extinction_method none
_refine_ls_goodness_of_fit_ref 1.051
_refine_ls_hydrogen_treatment mixed
_refine_ls_matrix_type full
_refine_ls_number_parameters 620
_refine_ls_number_reflns 10171
_refine_ls_number_restraints 1
_refine_ls_restrained_S_all 1.050
_refine_ls_R_factor_all 0.0323
_refine_ls_R_factor_gt 0.0285
_refine_ls_shift/su_max 0.004
_refine_ls_shift/su_mean 0.000
_refine_ls_structure_factor_coef Fsqd
_refine_ls_weighting_details 'w=1/[\s^2^(Fo^2^)+(0.0385P)^2^+3.9887P] where P=(Fo^2^+2Fc^2^)/3'
_refine_ls_weighting_scheme calc
_refine_ls_wR_factor_gt 0.0699
_refine_ls_wR_factor_ref 0.0722
_reflns_Friedel_coverage 0.000
_reflns_number_gt 9183
_reflns_number_total 10171
_reflns_threshold_expression 'I > 2\s(I)'
_cod_data_source_file d5dt01334h2.cif
_cod_data_source_block 1_a_CCDC1
_cod_original_sg_symbol_H-M 'P 21/c'
_cod_original_formula_sum 'C53.50 H43 N8 O5 Os P'
_cod_database_code 7719553
_shelx_shelxl_version_number 2016/6
_shelx_space_group_comment
;
The symmetry employed for this shelxl refinement is uniquely defined
by the following loop, which should always be used as a source of
symmetry information in preference to the above space-group names.
They are only intended as comments.
;

loop_
_space_group_symop_operation_xyz
'x, y, z'
'-x, y+1/2, -z+1/2'
'-x, -y, -z'
'x, -y-1/2, z-1/2'

loop_
_atom_site_label
_atom_site_type_symbol
_atom_site_fract_x
_atom_site_fract_y
_atom_site_fract_z
_atom_site_U_iso_or_equiv
_atom_site_adp_type
_atom_site_occupancy
_atom_site_site_symmetry_order
_atom_site_calc_flag
_atom_site_refinement_flags_posn
_atom_site_refinement_flags_adp
_atom_site_refinement_flags_occupancy
_atom_site_disorder_assembly
_atom_site_disorder_group
Os1 Os 0.26084(2) 0.56227(2) 0.55756(2) 0.02072(5) Uani 1 1 d . . . . .
O1 O 0.39479(14) 0.50564(12) 0.54926(8) 0.0257(4) Uani 1 1 d . . . . .
O2 O 0.34064(18) 0.39680(13) 0.69910(9) 0.0359(4) Uani 1 1 d . . . . .
O3 O 0.8140(2) 0.4362(2) 0.71767(12) 0.0615(8) Uani 1 1 d . . . . .
O4 O 0.7129(2) 0.4044(2) 0.77295(10) 0.0562(7) Uani 1 1 d . . . . .
N1 N 0.12805(17) 0.61769(14) 0.56815(10) 0.0254(4) Uani 1 1 d D . . . .
H1 H 0.077(2) 0.624(2) 0.5387(11) 0.030 Uiso 1 1 d D U . . .
N2 N 0.1754(2) 0.66549(17) 0.66167(10) 0.0342(5) Uani 1 1 d . . . . .
H2 H 0.239567 0.669155 0.658050 0.041 Uiso 1 1 calc R U . . .
N3 N 0.00416(18) 0.67830(16) 0.60885(11) 0.0326(5) Uani 1 1 d . . . . .
H3 H -0.044312 0.641659 0.594956 0.039 Uiso 1 1 calc R U . . .
N4 N 0.1207(2) 0.42884(17) 0.47529(13) 0.0409(6) Uani 1 1 d . . . . .
N5 N 0.25197(19) 0.67699(17) 0.44891(11) 0.0348(5) Uani 1 1 d . . . . .
N6 N 0.4065(2) 0.69679(17) 0.63615(14) 0.0462(7) Uani 1 1 d . . . . .
N7 N 0.26724(18) 0.47991(13) 0.62682(9) 0.0258(4) Uani 1 1 d . . . . .
N8 N 0.7277(2) 0.4269(2) 0.72648(12) 0.0451(7) Uani 1 1 d . . . . .
C1 C 0.1039(2) 0.65378(16) 0.61253(12) 0.0265(5) Uani 1 1 d . . . . .
C2 C 0.1615(3) 0.67268(19) 0.71824(13) 0.0397(7) Uani 1 1 d . . . . .
C3 C 0.2351(4) 0.7182(3) 0.75708(16) 0.0606(11) Uani 1 1 d . . . . .
H3A H 0.290729 0.743928 0.744872 0.073 Uiso 1 1 calc R U . . .
C4 C 0.2272(6) 0.7260(3) 0.81331(18) 0.0816(17) Uani 1 1 d . . . . .
H4 H 0.277104 0.757654 0.839488 0.098 Uiso 1 1 calc R U . . .
C5 C 0.1490(5) 0.6890(4) 0.83137(19) 0.0790(16) Uani 1 1 d . . . . .
H5 H 0.144235 0.694669 0.870112 0.095 Uiso 1 1 calc R U . . .
C6 C 0.0765(5) 0.6431(4) 0.7938(2) 0.0783(16) Uani 1 1 d . . . . .
H6 H 0.021759 0.617320 0.806805 0.094 Uiso 1 1 calc R U . . .
C7 C 0.0822(3) 0.6338(3) 0.73618(17) 0.0562(9) Uani 1 1 d . . . . .
H7 H 0.032601 0.601459 0.710346 0.067 Uiso 1 1 calc R U . . .
C8 C -0.0285(2) 0.75633(19) 0.62509(12) 0.0331(6) Uani 1 1 d . . . . .
C9 C 0.0378(3) 0.8220(2) 0.64637(14) 0.0404(7) Uani 1 1 d . . . . .
H9 H 0.110341 0.814237 0.654327 0.048 Uiso 1 1 calc R U . . .
C10 C -0.0037(4) 0.8994(2) 0.65587(16) 0.0531(9) Uani 1 1 d . . . . .
H10 H 0.041432 0.944021 0.670834 0.064 Uiso 1 1 calc R U . . .
C11 C -0.1075(4) 0.9123(3) 0.64411(18) 0.0652(12) Uani 1 1 d . . . . .
H11 H -0.134101 0.965962 0.649422 0.078 Uiso 1 1 calc R U . . .
C12 C -0.1742(3) 0.8468(3) 0.62438(17) 0.0610(11) Uani 1 1 d . . . . .
H12 H -0.246615 0.855083 0.617054 0.073 Uiso 1 1 calc R U . . .
C13 C -0.1344(3) 0.7689(3) 0.61537(15) 0.0458(8) Uani 1 1 d . . . . .
H13 H -0.180099 0.723764 0.602443 0.055 Uiso 1 1 calc R U . . .
C14 C 0.1709(2) 0.47687(17) 0.50408(12) 0.0272(5) Uani 1 1 d . . . . .
C15 C 0.25703(19) 0.63500(17) 0.48801(12) 0.0263(5) Uani 1 1 d . . . . .
C16 C 0.3549(2) 0.64749(17) 0.60889(12) 0.0279(5) Uani 1 1 d . . . . .
C17 C 0.4699(2) 0.48623(16) 0.59242(11) 0.0243(5) Uani 1 1 d . . . . .
C18 C 0.5713(2) 0.48574(18) 0.58328(12) 0.0302(5) Uani 1 1 d . . . . .
H18 H 0.581627 0.499354 0.546446 0.036 Uiso 1 1 calc R U . . .
C19 C 0.6548(2) 0.4661(2) 0.62631(12) 0.0330(6) Uani 1 1 d . . . . .
H19 H 0.722359 0.467201 0.619624 0.040 Uiso 1 1 calc R U . . .
C20 C 0.6391(2) 0.44437(19) 0.68032(13) 0.0340(6) Uani 1 1 d . . . . .
C21 C 0.5414(2) 0.43951(18) 0.69063(13) 0.0329(6) Uani 1 1 d . . . . .
H21 H 0.532255 0.421983 0.726994 0.040 Uiso 1 1 calc R U . . .
C22 C 0.4561(2) 0.46052(17) 0.64722(12) 0.0279(5) Uani 1 1 d . . . . .
C23 C 0.3537(2) 0.44956(16) 0.65686(11) 0.0274(5) Uani 1 1 d . . . . .
C24 C 0.2352(3) 0.39317(19) 0.69388(13) 0.0357(6) Uani 1 1 d . . . . .
C25 C 0.1815(3) 0.3473(2) 0.72663(16) 0.0472(8) Uani 1 1 d . . . . .
H25 H 0.215499 0.313768 0.757920 0.057 Uiso 1 1 calc R U . . .
C26 C 0.0754(3) 0.3537(2) 0.71074(17) 0.0511(9) Uani 1 1 d . . . . .
H26 H 0.034933 0.324150 0.732063 0.061 Uiso 1 1 calc R U . . .
C27 C 0.0264(3) 0.4019(2) 0.66468(16) 0.0441(8) Uani 1 1 d . . . . .
H27 H -0.046793 0.403586 0.654927 0.053 Uiso 1 1 calc R U . . .
C28 C 0.0809(2) 0.44808(18) 0.63213(15) 0.0353(6) Uani 1 1 d . . . . .
H28 H 0.046904 0.481063 0.600523 0.042 Uiso 1 1 calc R U . . .
C29 C 0.1881(2) 0.44318(16) 0.64850(13) 0.0300(6) Uani 1 1 d . . . . .
P1 P 0.73332(5) 0.63774(4) 0.91576(3) 0.03022(14) Uani 1 1 d . . . . .
C30 C 0.7087(3) 0.64949(19) 0.83910(14) 0.0399(7) Uani 1 1 d . . . . .
C31 C 0.7824(3) 0.6238(2) 0.81041(16) 0.0489(8) Uani 1 1 d . . . . .
H31 H 0.847372 0.603852 0.831065 0.059 Uiso 1 1 calc R U . . .
C32 C 0.7599(4) 0.6277(3) 0.75078(17) 0.0644(12) Uani 1 1 d . . . . .
H32 H 0.810231 0.610392 0.730757 0.077 Uiso 1 1 calc R U . . .
C33 C 0.6665(5) 0.6561(3) 0.72083(19) 0.0769(17) Uani 1 1 d . . . . .
H33 H 0.651399 0.657325 0.680169 0.092 Uiso 1 1 calc R U . . .
C34 C 0.5944(5) 0.6830(4) 0.7497(2) 0.0808(16) Uani 1 1 d . . . . .
H34 H 0.529606 0.703070 0.728760 0.097 Uiso 1 1 calc R U . . .
C35 C 0.6152(3) 0.6810(3) 0.80858(19) 0.0633(11) Uani 1 1 d . . . . .
H35 H 0.565752 0.701042 0.828270 0.076 Uiso 1 1 calc R U . . .
C36 C 0.8664(2) 0.66090(17) 0.94447(12) 0.0288(5) Uani 1 1 d . . . . .
C37 C 0.9096(2) 0.73200(18) 0.92528(13) 0.0344(6) Uani 1 1 d . . . . .
H37 H 0.868833 0.766788 0.896824 0.041 Uiso 1 1 calc R U . . .
C38 C 1.0120(2) 0.75133(19) 0.94802(14) 0.0366(6) Uani 1 1 d . . . . .
H38 H 1.041439 0.799975 0.935593 0.044 Uiso 1 1 calc R U . . .
C39 C 1.0716(2) 0.6999(2) 0.98880(14) 0.0384(6) Uani 1 1 d . . . . .
H39 H 1.142069 0.712900 1.003957 0.046 Uiso 1 1 calc R U . . .
C40 C 1.0289(3) 0.6294(2) 1.00765(14) 0.0400(7) Uani 1 1 d . . . . .
H40 H 1.070330 0.594618 1.035835 0.048 Uiso 1 1 calc R U . . .
C41 C 0.9263(2) 0.60928(18) 0.98576(13) 0.0339(6) Uani 1 1 d . . . . .
H41 H 0.897246 0.560898 0.998737 0.041 Uiso 1 1 calc R U . . .
C42 C 0.6532(2) 0.70589(18) 0.94566(14) 0.0350(6) Uani 1 1 d . . . . .
C43 C 0.6949(2) 0.77504(18) 0.97765(14) 0.0342(6) Uani 1 1 d . . . . .
H43 H 0.766483 0.786835 0.983852 0.041 Uiso 1 1 calc R U . . .
C44 C 0.6306(3) 0.82673(19) 1.00047(16) 0.0413(7) Uani 1 1 d . . . . .
H44 H 0.658957 0.873143 1.023378 0.050 Uiso 1 1 calc R U . . .
C45 C 0.5258(3) 0.8113(2) 0.99017(17) 0.0444(7) Uani 1 1 d . . . . .
H45 H 0.482437 0.847394 1.005603 0.053 Uiso 1 1 calc R U . . .
C46 C 0.4840(3) 0.7431(2) 0.95735(18) 0.0477(8) Uani 1 1 d . . . . .
H46 H 0.411716 0.733526 0.949408 0.057 Uiso 1 1 calc R U . . .
C47 C 0.5471(3) 0.6891(2) 0.93616(17) 0.0452(7) Uani 1 1 d . . . . .
H47 H 0.518992 0.640930 0.915272 0.054 Uiso 1 1 calc R U . . .
C48 C 0.7066(2) 0.53219(18) 0.93325(13) 0.0339(6) Uani 1 1 d . . . . .
C49 C 0.6880(3) 0.5146(2) 0.98658(16) 0.0486(8) Uani 1 1 d . . . . .
H49 H 0.686065 0.558329 1.013075 0.058 Uiso 1 1 calc R U . . .
C50 C 0.6722(4) 0.4323(2) 1.00091(19) 0.0568(10) Uani 1 1 d . . . . .
H50 H 0.660361 0.419510 1.037544 0.068 Uiso 1 1 calc R U . . .
C51 C 0.6738(3) 0.3690(2) 0.96176(18) 0.0500(8) Uani 1 1 d . . . . .
H51 H 0.661893 0.312881 0.971408 0.060 Uiso 1 1 calc R U . . .
C52 C 0.6925(3) 0.3868(2) 0.90937(17) 0.0452(8) Uani 1 1 d . . . . .
H52 H 0.693949 0.342954 0.882916 0.054 Uiso 1 1 calc R U . . .
C53 C 0.7096(3) 0.4687(2) 0.89432(15) 0.0395(7) Uani 1 1 d . . . . .
H53 H 0.723028 0.480853 0.857951 0.047 Uiso 1 1 calc R U . . .
O5 O 0.4169(6) 0.4945(5) 0.8840(4) 0.084(2) Uiso 0.5 1 d . . P . .
H5A H 0.423465 0.441749 0.885964 0.100 Uiso 0.5 1 d R U P . .
C54 C 0.3739(10) 0.5133(8) 0.8258(6) 0.087(3) Uiso 0.5 1 d . . P . .
H54A H 0.415950 0.555899 0.812566 0.130 Uiso 0.5 1 calc R U P . .
H54B H 0.303512 0.534413 0.821776 0.130 Uiso 0.5 1 calc R U P . .
H54C H 0.372285 0.462688 0.802645 0.130 Uiso 0.5 1 calc R U P . .
O6 O -0.4356(5) 0.8169(4) 0.6107(3) 0.0687(16) Uiso 0.5 1 d . . P . .
H6A H -0.489459 0.798640 0.619943 0.082 Uiso 0.5 1 d R U P . .
H6B H -0.431447 0.804690 0.576784 0.082 Uiso 0.5 1 d R U P . .

loop_
_atom_site_aniso_label
_atom_site_aniso_U_11
_atom_site_aniso_U_22
_atom_site_aniso_U_33
_atom_site_aniso_U_23
_atom_site_aniso_U_13
_atom_site_aniso_U_12
Os1 0.02237(7) 0.02064(7) 0.01848(7) -0.00106(4) 0.00326(4) -0.00025(3)
O1 0.0263(8) 0.0299(9) 0.0208(9) -0.0002(7) 0.0055(7) 0.0050(7)
O2 0.0463(12) 0.0347(10) 0.0292(10) 0.0099(8) 0.0135(8) 0.0048(9)
O3 0.0372(13) 0.100(2) 0.0427(15) -0.0032(13) 0.0003(11) 0.0224(13)
O4 0.0604(16) 0.0778(18) 0.0263(12) 0.0031(12) 0.0016(10) 0.0319(14)
N1 0.0257(10) 0.0264(10) 0.0226(11) -0.0039(8) 0.0024(8) 0.0010(8)
N2 0.0321(12) 0.0433(14) 0.0260(12) -0.0071(10) 0.0042(9) -0.0015(10)
N3 0.0272(11) 0.0347(12) 0.0360(13) -0.0133(10) 0.0074(9) -0.0012(9)
N4 0.0357(13) 0.0374(14) 0.0454(16) -0.0139(11) 0.0008(11) -0.0018(10)
N5 0.0335(12) 0.0407(14) 0.0317(13) 0.0097(11) 0.0106(9) 0.0079(10)
N6 0.0422(14) 0.0329(13) 0.0522(17) -0.0085(12) -0.0129(12) -0.0014(11)
N7 0.0319(11) 0.0230(10) 0.0235(11) -0.0012(8) 0.0083(8) -0.0001(8)
N8 0.0446(16) 0.0571(17) 0.0292(14) -0.0049(12) -0.0007(11) 0.0226(13)
C1 0.0279(12) 0.0250(12) 0.0267(13) -0.0040(10) 0.0064(10) -0.0019(9)
C2 0.0591(19) 0.0327(15) 0.0281(15) -0.0047(11) 0.0113(13) 0.0094(13)
C3 0.094(3) 0.052(2) 0.0291(18) -0.0056(15) 0.0007(18) -0.008(2)
C4 0.144(5) 0.063(3) 0.030(2) -0.0103(18) 0.004(3) 0.002(3)
C5 0.124(5) 0.079(3) 0.034(2) -0.003(2) 0.020(3) 0.037(3)
C6 0.086(3) 0.102(4) 0.059(3) 0.027(3) 0.041(3) 0.032(3)
C7 0.060(2) 0.073(3) 0.0403(19) 0.0046(18) 0.0207(16) 0.0114(19)
C8 0.0389(15) 0.0364(15) 0.0245(13) -0.0051(11) 0.0084(11) 0.0064(12)
C9 0.0521(18) 0.0336(15) 0.0347(16) -0.0064(12) 0.0081(13) 0.0020(13)
C10 0.080(3) 0.0368(17) 0.0398(19) -0.0071(14) 0.0086(17) 0.0075(17)
C11 0.094(3) 0.054(2) 0.045(2) -0.0095(18) 0.011(2) 0.035(2)
C12 0.060(2) 0.077(3) 0.045(2) -0.0074(19) 0.0104(17) 0.035(2)
C13 0.0395(16) 0.058(2) 0.0397(18) -0.0094(15) 0.0096(13) 0.0103(15)
C14 0.0259(12) 0.0286(13) 0.0271(13) -0.0043(10) 0.0058(10) 0.0013(10)
C15 0.0233(11) 0.0286(12) 0.0265(13) -0.0014(10) 0.0049(9) 0.0029(9)
C16 0.0284(12) 0.0259(12) 0.0268(13) 0.0013(10) 0.0011(10) 0.0024(10)
C17 0.0279(12) 0.0229(11) 0.0222(12) -0.0010(9) 0.0060(9) 0.0041(9)
C18 0.0314(13) 0.0351(14) 0.0250(13) 0.0000(11) 0.0084(10) 0.0030(11)
C19 0.0284(13) 0.0415(15) 0.0272(14) -0.0038(11) 0.0026(10) 0.0080(11)
C20 0.0338(14) 0.0400(15) 0.0252(14) -0.0045(11) 0.0003(11) 0.0140(11)
C21 0.0391(15) 0.0369(15) 0.0226(13) 0.0010(10) 0.0065(11) 0.0119(11)
C22 0.0346(13) 0.0264(12) 0.0227(13) 0.0001(10) 0.0069(10) 0.0067(10)
C23 0.0380(14) 0.0245(12) 0.0209(12) 0.0018(9) 0.0092(10) 0.0035(10)
C24 0.0458(16) 0.0311(14) 0.0344(15) 0.0011(12) 0.0178(12) -0.0008(12)
C25 0.067(2) 0.0391(17) 0.0419(18) 0.0075(14) 0.0256(16) -0.0052(15)
C26 0.067(2) 0.0428(18) 0.054(2) -0.0051(16) 0.0377(18) -0.0171(16)
C27 0.0459(17) 0.0380(16) 0.056(2) -0.0113(15) 0.0274(15) -0.0108(13)
C28 0.0370(15) 0.0294(13) 0.0431(17) -0.0074(12) 0.0170(13) -0.0055(11)
C29 0.0387(15) 0.0250(12) 0.0302(14) -0.0040(10) 0.0157(11) -0.0036(10)
P1 0.0326(3) 0.0249(3) 0.0324(4) 0.0002(3) 0.0058(3) -0.0045(3)
C30 0.0499(18) 0.0317(14) 0.0343(16) 0.0034(12) 0.0018(13) -0.0118(13)
C31 0.064(2) 0.0444(18) 0.0380(18) 0.0033(14) 0.0116(16) -0.0089(16)
C32 0.102(4) 0.057(2) 0.036(2) -0.0038(17) 0.019(2) -0.022(2)
C33 0.118(4) 0.066(3) 0.034(2) 0.0041(19) -0.010(2) -0.035(3)
C34 0.080(3) 0.097(4) 0.049(3) 0.013(3) -0.019(2) -0.015(3)
C35 0.053(2) 0.077(3) 0.051(2) 0.010(2) -0.0073(17) -0.006(2)
C36 0.0309(13) 0.0266(12) 0.0291(13) -0.0031(10) 0.0074(10) -0.0027(10)
C37 0.0379(15) 0.0298(14) 0.0344(15) 0.0051(11) 0.0060(12) -0.0022(11)
C38 0.0374(15) 0.0339(14) 0.0384(16) 0.0030(12) 0.0085(12) -0.0066(12)
C39 0.0351(14) 0.0359(15) 0.0418(17) -0.0049(12) 0.0038(12) -0.0026(12)
C40 0.0432(16) 0.0347(15) 0.0376(16) 0.0031(12) 0.0001(13) 0.0046(12)
C41 0.0432(15) 0.0256(13) 0.0329(15) 0.0004(11) 0.0086(12) -0.0035(11)
C42 0.0333(14) 0.0279(13) 0.0437(17) 0.0015(12) 0.0086(12) -0.0035(11)
C43 0.0328(14) 0.0253(13) 0.0442(17) 0.0022(12) 0.0082(12) -0.0009(11)
C44 0.0399(16) 0.0276(14) 0.056(2) -0.0008(13) 0.0106(14) 0.0023(12)
C45 0.0427(16) 0.0331(15) 0.062(2) 0.0073(15) 0.0203(15) 0.0072(13)
C46 0.0326(15) 0.0447(18) 0.068(2) 0.0054(16) 0.0160(15) -0.0028(13)
C47 0.0339(15) 0.0409(17) 0.060(2) -0.0041(15) 0.0090(14) -0.0076(13)
C48 0.0381(15) 0.0266(13) 0.0372(15) -0.0014(11) 0.0088(12) -0.0079(11)
C49 0.072(2) 0.0360(17) 0.0419(19) -0.0042(14) 0.0223(17) -0.0129(16)
C50 0.082(3) 0.045(2) 0.048(2) 0.0074(15) 0.025(2) -0.0143(18)
C51 0.060(2) 0.0304(15) 0.062(2) 0.0043(15) 0.0195(17) -0.0075(14)
C52 0.0522(19) 0.0300(15) 0.055(2) -0.0040(14) 0.0147(15) -0.0081(13)
C53 0.0490(17) 0.0310(15) 0.0405(17) -0.0027(12) 0.0140(13) -0.0073(13)

loop_
_atom_type_symbol
_atom_type_description
_atom_type_scat_dispersion_real
_atom_type_scat_dispersion_imag
_atom_type_scat_source
C C 0.0181 0.0091 'International Tables Vol C Tables 4.2.6.8 and 6.1.1.4'
H H 0.0000 0.0000 'International Tables Vol C Tables 4.2.6.8 and 6.1.1.4'
N N 0.0311 0.0180 'International Tables Vol C Tables 4.2.6.8 and 6.1.1.4'
O O 0.0492 0.0322 'International Tables Vol C Tables 4.2.6.8 and 6.1.1.4'
Os Os -4.9801 6.2216 'International Tables Vol C Tables 4.2.6.8 and 6.1.1.4'
P P 0.2955 0.4335 'International Tables Vol C Tables 4.2.6.8 and 6.1.1.4'

loop_
_geom_angle_atom_site_label_1
_geom_angle_atom_site_label_2
_geom_angle_atom_site_label_3
_geom_angle
_geom_angle_site_symmetry_1
_geom_angle_site_symmetry_3
_geom_angle_publ_flag
C15 Os1 N1 89.57(10) . . ?
C15 Os1 O1 91.93(9) . . ?
N1 Os1 O1 178.41(8) . . ?
C15 Os1 C16 90.51(11) . . ?
N1 Os1 C16 93.67(10) . . ?
O1 Os1 C16 85.79(9) . . ?
C15 Os1 C14 88.12(11) . . ?
N1 Os1 C14 88.20(10) . . ?
O1 Os1 C14 92.38(9) . . ?
C16 Os1 C14 177.67(11) . . ?
C15 Os1 N7 176.23(9) . . ?
N1 Os1 N7 93.13(9) . . ?
O1 Os1 N7 85.39(8) . . ?
C16 Os1 N7 91.94(10) . . ?
C14 Os1 N7 89.34(10) . . ?
C17 O1 Os1 123.79(16) . . ?
C23 O2 C24 105.0(2) . . ?
C1 N1 Os1 132.05(18) . . ?
C1 N1 H1 108(2) . . ?
Os1 N1 H1 119(2) . . ?
C1 N2 C2 128.9(3) . . ?
C1 N2 H2 115.6 . . ?
C2 N2 H2 115.6 . . ?
C1 N3 C8 126.4(2) . . ?
C1 N3 H3 116.8 . . ?
C8 N3 H3 116.8 . . ?
C23 N7 C29 106.4(2) . . ?
C23 N7 Os1 122.70(19) . . ?
C29 N7 Os1 130.85(19) . . ?
O3 N8 O4 122.9(3) . . ?
O3 N8 C20 118.5(3) . . ?
O4 N8 C20 118.6(3) . . ?
N1 C1 N2 120.9(2) . . ?
N1 C1 N3 119.2(2) . . ?
N2 C1 N3 119.9(2) . . ?
C7 C2 C3 120.0(4) . . ?
C7 C2 N2 122.7(3) . . ?
C3 C2 N2 117.2(3) . . ?
C4 C3 C2 120.0(5) . . ?
C4 C3 H3A 120.0 . . ?
C2 C3 H3A 120.0 . . ?
C5 C4 C3 120.5(5) . . ?
C5 C4 H4 119.7 . . ?
C3 C4 H4 119.7 . . ?
C4 C5 C6 120.1(4) . . ?
C4 C5 H5 119.9 . . ?
C6 C5 H5 119.9 . . ?
C5 C6 C7 120.8(5) . . ?
C5 C6 H6 119.6 . . ?
C7 C6 H6 119.6 . . ?
C2 C7 C6 118.4(5) . . ?
C2 C7 H7 120.8 . . ?
C6 C7 H7 120.8 . . ?
C13 C8 C9 119.1(3) . . ?
C13 C8 N3 116.6(3) . . ?
C9 C8 N3 124.2(3) . . ?
C8 C9 C10 119.3(3) . . ?
C8 C9 H9 120.4 . . ?
C10 C9 H9 120.4 . . ?
C11 C10 C9 121.4(4) . . ?
C11 C10 H10 119.3 . . ?
C9 C10 H10 119.3 . . ?
C10 C11 C12 119.9(4) . . ?
C10 C11 H11 120.1 . . ?
C12 C11 H11 120.1 . . ?
C11 C12 C13 119.6(4) . . ?
C11 C12 H12 120.2 . . ?
C13 C12 H12 120.2 . . ?
C8 C13 C12 120.7(4) . . ?
C8 C13 H13 119.6 . . ?
C12 C13 H13 119.6 . . ?
N4 C14 Os1 178.8(3) . . ?
N5 C15 Os1 177.9(2) . . ?
N6 C16 Os1 177.9(3) . . ?
O1 C17 C18 117.7(2) . . ?
O1 C17 C22 124.3(2) . . ?
C18 C17 C22 117.9(2) . . ?
C19 C18 C17 121.6(3) . . ?
C19 C18 H18 119.2 . . ?
C17 C18 H18 119.2 . . ?
C18 C19 C20 119.1(3) . . ?
C18 C19 H19 120.4 . . ?
C20 C19 H19 120.4 . . ?
C21 C20 C19 121.6(3) . . ?
C21 C20 N8 119.3(3) . . ?
C19 C20 N8 119.2(3) . . ?
C20 C21 C22 119.5(3) . . ?
C20 C21 H21 120.2 . . ?
C22 C21 H21 120.2 . . ?
C21 C22 C17 120.1(3) . . ?
C21 C22 C23 119.3(3) . . ?
C17 C22 C23 120.4(2) . . ?
N7 C23 O2 113.3(3) . . ?
N7 C23 C22 127.8(2) . . ?
O2 C23 C22 118.7(2) . . ?
C29 C24 O2 108.4(2) . . ?
C29 C24 C25 123.6(3) . . ?
O2 C24 C25 127.9(3) . . ?
C26 C25 C24 115.6(3) . . ?
C26 C25 H25 122.2 . . ?
C24 C25 H25 122.2 . . ?
C25 C26 C27 121.9(3) . . ?
C25 C26 H26 119.0 . . ?
C27 C26 H26 119.0 . . ?
C26 C27 C28 122.2(3) . . ?
C26 C27 H27 118.9 . . ?
C28 C27 H27 118.9 . . ?
C27 C28 C29 116.3(3) . . ?
C27 C28 H28 121.8 . . ?
C29 C28 H28 121.8 . . ?
C24 C29 C28 120.4(3) . . ?
C24 C29 N7 106.9(3) . . ?
C28 C29 N7 132.7(3) . . ?
C42 P1 C36 110.43(14) . . ?
C42 P1 C48 108.21(15) . . ?
C36 P1 C48 109.70(14) . . ?
C42 P1 C30 111.04(16) . . ?
C36 P1 C30 107.78(15) . . ?
C48 P1 C30 109.68(14) . . ?
C31 C30 C35 119.9(4) . . ?
C31 C30 P1 119.4(3) . . ?
C35 C30 P1 120.6(3) . . ?
C30 C31 C32 119.1(4) . . ?
C30 C31 H31 120.4 . . ?
C32 C31 H31 120.4 . . ?
C33 C32 C31 120.7(5) . . ?
C33 C32 H32 119.6 . . ?
C31 C32 H32 119.6 . . ?
C32 C33 C34 119.8(4) . . ?
C32 C33 H33 120.1 . . ?
C34 C33 H33 120.1 . . ?
C33 C34 C35 120.6(5) . . ?
C33 C34 H34 119.7 . . ?
C35 C34 H34 119.7 . . ?
C34 C35 C30 119.8(5) . . ?
C34 C35 H35 120.1 . . ?
C30 C35 H35 120.1 . . ?
C41 C36 C37 120.3(3) . . ?
C41 C36 P1 120.5(2) . . ?
C37 C36 P1 119.2(2) . . ?
C38 C37 C36 119.6(3) . . ?
C38 C37 H37 120.2 . . ?
C36 C37 H37 120.2 . . ?
C39 C38 C37 120.0(3) . . ?
C39 C38 H38 120.0 . . ?
C37 C38 H38 120.0 . . ?
C38 C39 C40 120.3(3) . . ?
C38 C39 H39 119.8 . . ?
C40 C39 H39 119.8 . . ?
C39 C40 C41 120.6(3) . . ?
C39 C40 H40 119.7 . . ?
C41 C40 H40 119.7 . . ?
C40 C41 C36 119.1(3) . . ?
C40 C41 H41 120.4 . . ?
C36 C41 H41 120.4 . . ?
C43 C42 C47 120.2(3) . . ?
C43 C42 P1 120.5(2) . . ?
C47 C42 P1 119.3(2) . . ?
C42 C43 C44 119.2(3) . . ?
C42 C43 H43 120.4 . . ?
C44 C43 H43 120.4 . . ?
C45 C44 C43 120.7(3) . . ?
C45 C44 H44 119.7 . . ?
C43 C44 H44 119.7 . . ?
C44 C45 C46 120.1(3) . . ?
C44 C45 H45 120.0 . . ?
C46 C45 H45 120.0 . . ?
C47 C46 C45 120.1(3) . . ?
C47 C46 H46 119.9 . . ?
C45 C46 H46 119.9 . . ?
C46 C47 C42 119.7(3) . . ?
C46 C47 H47 120.2 . . ?
C42 C47 H47 120.2 . . ?
C49 C48 C53 120.7(3) . . ?
C49 C48 P1 119.6(2) . . ?
C53 C48 P1 119.7(2) . . ?
C48 C49 C50 119.3(3) . . ?
C48 C49 H49 120.3 . . ?
C50 C49 H49 120.3 . . ?
C51 C50 C49 120.0(4) . . ?
C51 C50 H50 120.0 . . ?
C49 C50 H50 120.0 . . ?
C52 C51 C50 120.2(3) . . ?
C52 C51 H51 119.9 . . ?
C50 C51 H51 119.9 . . ?
C51 C52 C53 120.7(3) . . ?
C51 C52 H52 119.6 . . ?
C53 C52 H52 119.6 . . ?
C48 C53 C52 119.0(3) . . ?
C48 C53 H53 120.5 . . ?
C52 C53 H53 120.5 . . ?
C54 O5 H5A 106.3 . . ?
O5 C54 H54A 109.5 . . ?
O5 C54 H54B 109.5 . . ?
H54A C54 H54B 109.5 . . ?
O5 C54 H54C 109.5 . . ?
H54A C54 H54C 109.5 . . ?
H54B C54 H54C 109.5 . . ?
H6A O6 H6B 114.4 . . ?

loop_
_geom_bond_atom_site_label_1
_geom_bond_atom_site_label_2
_geom_bond_distance
_geom_bond_site_symmetry_2
_geom_bond_publ_flag
Os1 C15 2.026(3) . ?
Os1 N1 2.046(2) . ?
Os1 O1 2.0513(18) . ?
Os1 C16 2.061(3) . ?
Os1 C14 2.062(3) . ?
Os1 N7 2.108(2) . ?
O1 C17 1.303(3) . ?
O2 C23 1.361(3) . ?
O2 C24 1.383(4) . ?
O3 N8 1.224(5) . ?
O4 N8 1.229(4) . ?
N1 C1 1.314(4) . ?
N1 H1 0.870(18) . ?
N2 C1 1.350(4) . ?
N2 C2 1.415(4) . ?
N2 H2 0.8800 . ?
N3 C1 1.368(4) . ?
N3 C8 1.407(4) . ?
N3 H3 0.8800 . ?
N4 C14 1.142(4) . ?
N5 C15 1.144(4) . ?
N6 C16 1.148(4) . ?
N7 C23 1.305(4) . ?
N7 C29 1.406(4) . ?
N8 C20 1.449(4) . ?
C2 C7 1.376(6) . ?
C2 C3 1.395(5) . ?
C3 C4 1.382(6) . ?
C3 H3A 0.9500 . ?
C4 C5 1.353(10) . ?
C4 H4 0.9500 . ?
C5 C6 1.375(9) . ?
C5 H5 0.9500 . ?
C6 C7 1.409(6) . ?
C6 H6 0.9500 . ?
C7 H7 0.9500 . ?
C8 C13 1.391(5) . ?
C8 C9 1.394(5) . ?
C9 C10 1.397(5) . ?
C9 H9 0.9500 . ?
C10 C11 1.362(7) . ?
C10 H10 0.9500 . ?
C11 C12 1.386(8) . ?
C11 H11 0.9500 . ?
C12 C13 1.392(5) . ?
C12 H12 0.9500 . ?
C13 H13 0.9500 . ?
C17 C18 1.416(4) . ?
C17 C22 1.429(4) . ?
C18 C19 1.371(4) . ?
C18 H18 0.9500 . ?
C19 C20 1.402(4) . ?
C19 H19 0.9500 . ?
C20 C21 1.382(5) . ?
C21 C22 1.396(4) . ?
C21 H21 0.9500 . ?
C22 C23 1.445(4) . ?
C24 C29 1.382(5) . ?
C24 C25 1.386(5) . ?
C25 C26 1.381(6) . ?
C25 H25 0.9500 . ?
C26 C27 1.384(6) . ?
C26 H26 0.9500 . ?
C27 C28 1.393(5) . ?
C27 H27 0.9500 . ?
C28 C29 1.394(5) . ?
C28 H28 0.9500 . ?
P1 C42 1.787(3) . ?
P1 C36 1.789(3) . ?
P1 C48 1.797(3) . ?
P1 C30 1.802(3) . ?
C30 C31 1.383(6) . ?
C30 C35 1.387(6) . ?
C31 C32 1.394(6) . ?
C31 H31 0.9500 . ?
C32 C33 1.366(8) . ?
C32 H32 0.9500 . ?
C33 C34 1.374(10) . ?
C33 H33 0.9500 . ?
C34 C35 1.377(7) . ?
C34 H34 0.9500 . ?
C35 H35 0.9500 . ?
C36 C41 1.393(4) . ?
C36 C37 1.400(4) . ?
C37 C38 1.384(4) . ?
C37 H37 0.9500 . ?
C38 C39 1.383(5) . ?
C38 H38 0.9500 . ?
C39 C40 1.385(5) . ?
C39 H39 0.9500 . ?
C40 C41 1.386(5) . ?
C40 H40 0.9500 . ?
C41 H41 0.9500 . ?
C42 C43 1.389(4) . ?
C42 C47 1.404(4) . ?
C43 C44 1.390(5) . ?
C43 H43 0.9500 . ?
C44 C45 1.384(5) . ?
C44 H44 0.9500 . ?
C45 C46 1.386(5) . ?
C45 H45 0.9500 . ?
C46 C47 1.382(5) . ?
C46 H46 0.9500 . ?
C47 H47 0.9500 . ?
C48 C49 1.386(5) . ?
C48 C53 1.388(4) . ?
C49 C50 1.390(5) . ?
C49 H49 0.9500 . ?
C50 C51 1.386(6) . ?
C50 H50 0.9500 . ?
C51 C52 1.366(6) . ?
C51 H51 0.9500 . ?
C52 C53 1.392(5) . ?
C52 H52 0.9500 . ?
C53 H53 0.9500 . ?
O5 C54 1.415(15) . ?
O5 H5A 0.8500 . ?
C54 H54A 0.9800 . ?
C54 H54B 0.9800 . ?
C54 H54C 0.9800 . ?
O6 H6A 0.8500 . ?
O6 H6B 0.8500 . ?

loop_
_geom_torsion_atom_site_label_1
_geom_torsion_atom_site_label_2
_geom_torsion_atom_site_label_3
_geom_torsion_atom_site_label_4
_geom_torsion
_geom_torsion_site_symmetry_1
_geom_torsion_site_symmetry_2
_geom_torsion_site_symmetry_3
_geom_torsion_site_symmetry_4
_geom_torsion_publ_flag
Os1 N1 C1 N2 5.6(4) . . . . ?
Os1 N1 C1 N3 -173.3(2) . . . . ?
C2 N2 C1 N1 -153.9(3) . . . . ?
C2 N2 C1 N3 25.0(5) . . . . ?
C8 N3 C1 N1 -132.4(3) . . . . ?
C8 N3 C1 N2 48.8(4) . . . . ?
C1 N2 C2 C7 29.8(5) . . . . ?
C1 N2 C2 C3 -153.3(3) . . . . ?
C7 C2 C3 C4 -1.5(6) . . . . ?
N2 C2 C3 C4 -178.5(4) . . . . ?
C2 C3 C4 C5 0.7(8) . . . . ?
C3 C4 C5 C6 0.0(8) . . . . ?
C4 C5 C6 C7 0.1(8) . . . . ?
C3 C2 C7 C6 1.6(6) . . . . ?
N2 C2 C7 C6 178.4(4) . . . . ?
C5 C6 C7 C2 -0.9(7) . . . . ?
C1 N3 C8 C13 177.5(3) . . . . ?
C1 N3 C8 C9 1.8(5) . . . . ?
C13 C8 C9 C10 -1.8(5) . . . . ?
N3 C8 C9 C10 173.8(3) . . . . ?
C8 C9 C10 C11 -0.8(6) . . . . ?
C9 C10 C11 C12 2.5(7) . . . . ?
C10 C11 C12 C13 -1.6(7) . . . . ?
C9 C8 C13 C12 2.7(5) . . . . ?
N3 C8 C13 C12 -173.2(3) . . . . ?
C11 C12 C13 C8 -1.0(6) . . . . ?
Os1 O1 C17 C18 -150.40(19) . . . . ?
Os1 O1 C17 C22 33.6(3) . . . . ?
O1 C17 C18 C19 180.0(3) . . . . ?
C22 C17 C18 C19 -3.8(4) . . . . ?
C17 C18 C19 C20 1.3(5) . . . . ?
C18 C19 C20 C21 2.3(5) . . . . ?
C18 C19 C20 N8 -177.5(3) . . . . ?
O3 N8 C20 C21 -175.8(3) . . . . ?
O4 N8 C20 C21 3.4(5) . . . . ?
O3 N8 C20 C19 4.0(5) . . . . ?
O4 N8 C20 C19 -176.9(3) . . . . ?
C19 C20 C21 C22 -3.1(4) . . . . ?
N8 C20 C21 C22 176.6(3) . . . . ?
C20 C21 C22 C17 0.5(4) . . . . ?
C20 C21 C22 C23 175.6(3) . . . . ?
O1 C17 C22 C21 178.9(3) . . . . ?
C18 C17 C22 C21 2.9(4) . . . . ?
O1 C17 C22 C23 3.9(4) . . . . ?
C18 C17 C22 C23 -172.1(2) . . . . ?
C29 N7 C23 O2 -2.2(3) . . . . ?
Os1 N7 C23 O2 -179.18(17) . . . . ?
C29 N7 C23 C22 172.5(3) . . . . ?
Os1 N7 C23 C22 -4.5(4) . . . . ?
C24 O2 C23 N7 1.1(3) . . . . ?
C24 O2 C23 C22 -174.1(2) . . . . ?
C21 C22 C23 N7 165.6(3) . . . . ?
C17 C22 C23 N7 -19.4(4) . . . . ?
C21 C22 C23 O2 -19.9(4) . . . . ?
C17 C22 C23 O2 155.1(2) . . . . ?
C23 O2 C24 C29 0.5(3) . . . . ?
C23 O2 C24 C25 179.5(3) . . . . ?
C29 C24 C25 C26 0.7(5) . . . . ?
O2 C24 C25 C26 -178.2(3) . . . . ?
C24 C25 C26 C27 0.8(5) . . . . ?
C25 C26 C27 C28 -1.1(5) . . . . ?
C26 C27 C28 C29 0.0(5) . . . . ?
O2 C24 C29 C28 177.2(3) . . . . ?
C25 C24 C29 C28 -1.8(5) . . . . ?
O2 C24 C29 N7 -1.8(3) . . . . ?
C25 C24 C29 N7 179.2(3) . . . . ?
C27 C28 C29 C24 1.4(4) . . . . ?
C27 C28 C29 N7 -179.9(3) . . . . ?
C23 N7 C29 C24 2.4(3) . . . . ?
Os1 N7 C29 C24 179.01(19) . . . . ?
C23 N7 C29 C28 -176.4(3) . . . . ?
Os1 N7 C29 C28 0.2(5) . . . . ?
C42 P1 C30 C31 159.4(3) . . . . ?
C36 P1 C30 C31 38.4(3) . . . . ?
C48 P1 C30 C31 -81.0(3) . . . . ?
C42 P1 C30 C35 -23.1(4) . . . . ?
C36 P1 C30 C35 -144.1(3) . . . . ?
C48 P1 C30 C35 96.5(3) . . . . ?
C35 C30 C31 C32 -2.0(5) . . . . ?
P1 C30 C31 C32 175.6(3) . . . . ?
C30 C31 C32 C33 -0.2(6) . . . . ?
C31 C32 C33 C34 1.4(7) . . . . ?
C32 C33 C34 C35 -0.4(8) . . . . ?
C33 C34 C35 C30 -1.7(8) . . . . ?
C31 C30 C35 C34 2.9(7) . . . . ?
P1 C30 C35 C34 -174.6(4) . . . . ?
C42 P1 C36 C41 104.2(3) . . . . ?
C48 P1 C36 C41 -15.0(3) . . . . ?
C30 P1 C36 C41 -134.4(2) . . . . ?
C42 P1 C36 C37 -75.3(3) . . . . ?
C48 P1 C36 C37 165.5(2) . . . . ?
C30 P1 C36 C37 46.1(3) . . . . ?
C41 C36 C37 C38 -0.7(5) . . . . ?
P1 C36 C37 C38 178.8(2) . . . . ?
C36 C37 C38 C39 1.0(5) . . . . ?
C37 C38 C39 C40 -0.8(5) . . . . ?
C38 C39 C40 C41 0.3(5) . . . . ?
C39 C40 C41 C36 0.0(5) . . . . ?
C37 C36 C41 C40 0.2(5) . . . . ?
P1 C36 C41 C40 -179.3(2) . . . . ?
C36 P1 C42 C43 11.0(3) . . . . ?
C48 P1 C42 C43 131.1(3) . . . . ?
C30 P1 C42 C43 -108.5(3) . . . . ?
C36 P1 C42 C47 -169.4(3) . . . . ?
C48 P1 C42 C47 -49.3(3) . . . . ?
C30 P1 C42 C47 71.1(3) . . . . ?
C47 C42 C43 C44 0.6(5) . . . . ?
P1 C42 C43 C44 -179.8(3) . . . . ?
C42 C43 C44 C45 -1.9(5) . . . . ?
C43 C44 C45 C46 0.8(5) . . . . ?
C44 C45 C46 C47 1.8(6) . . . . ?
C45 C46 C47 C42 -3.1(6) . . . . ?
C43 C42 C47 C46 1.9(5) . . . . ?
P1 C42 C47 C46 -177.7(3) . . . . ?
C42 P1 C48 C49 -38.3(3) . . . . ?
C36 P1 C48 C49 82.3(3) . . . . ?
C30 P1 C48 C49 -159.5(3) . . . . ?
C42 P1 C48 C53 144.8(3) . . . . ?
C36 P1 C48 C53 -94.7(3) . . . . ?
C30 P1 C48 C53 23.5(3) . . . . ?
C53 C48 C49 C50 0.0(6) . . . . ?
P1 C48 C49 C50 -176.9(3) . . . . ?
C48 C49 C50 C51 -0.8(7) . . . . ?
C49 C50 C51 C52 1.1(7) . . . . ?
C50 C51 C52 C53 -0.4(6) . . . . ?
C49 C48 C53 C52 0.7(5) . . . . ?
P1 C48 C53 C52 177.6(3) . . . . ?
C51 C52 C53 C48 -0.4(5) . . . . ?
